data_4508749
loop_
_publ_author_name
'Awwadi, Firas F.'
'Willett, Roger D.'
'Haddad, Salim F.'
'Twamley, Brendan'

_publ_section_title
;
 The Electrostatic Nature of Aryl&#x2212;Bromine&#x2212;Halide
 Synthons:&#x2009; The Role of Aryl&#x2212;Bromine&#x2212;Halide Synthons
 in the Crystal Structures of
 thetrans-Bis(2-bromopyridine)dihalocopper(II)
 andtrans-Bis(3-bromopyridine)dihalocopper(II) Complexes
;
_journal_issue 8
_journal_name_full 'Crystal Growth &amp; Design'
_journal_page_first 1833
_journal_paper_doi 10.1021/cg060154b
_journal_volume 6
_journal_year 2006
_chemical_formula_moiety 'C10 H8 Br4 Cu N2'
_chemical_formula_sum 'C10 H8 Br4 Cu N2'
_chemical_formula_weight 539.36
_chemical_name_common CuBr2(2-BrPy)2
_chemical_name_systematic
; 
 ? 
;
_space_group_IT_number 2
_symmetry_cell_setting triclinic
_symmetry_space_group_name_Hall '-P 1'
_symmetry_space_group_name_H-M 'P -1'
_atom_sites_solution_hydrogens geom
_atom_sites_solution_primary direct
_atom_sites_solution_secondary difmap
_audit_creation_method SHELXL-97
_cell_angle_alpha 100.94(3)
_cell_angle_beta 95.16(3)
_cell_angle_gamma 112.10(3)
_cell_formula_units_Z 1
_cell_length_a 6.0656(12)
_cell_length_b 7.3703(15)
_cell_length_c 8.6387(17)
_cell_measurement_reflns_used 2285
_cell_measurement_temperature 85(2)
_cell_measurement_theta_max 29.99
_cell_measurement_theta_min 2.44
_cell_volume 345.75(16)
_computing_cell_refinement 'Bruker SAINT+ v. 6.36a'
_computing_data_collection 'Bruker SMART v. 5.626'
_computing_data_reduction 'Bruker SAINT+ v. 6.36a'
_computing_molecular_graphics 'XP, Bruker SHELXTL v. 6.12'
_computing_publication_material 'XCIF, Bruker SHELXTL v. 6.12'
_computing_structure_refinement 'XL, Bruker SHELXTL v. 6.12'
_computing_structure_solution 'XS, Bruker SHELXTL v. 6.12'
_diffrn_ambient_temperature 85(2)
_diffrn_detector_area_resol_mean 8.3
_diffrn_measured_fraction_theta_full 0.996
_diffrn_measured_fraction_theta_max 0.996
_diffrn_measurement_device_type 'Bruker/Siemens SMART APEX'
_diffrn_measurement_method \w
_diffrn_radiation_monochromator graphite
_diffrn_radiation_source 'normal-focus sealed tube'
_diffrn_radiation_type MoK\a
_diffrn_radiation_wavelength 0.71073
_diffrn_reflns_av_R_equivalents 0.0263
_diffrn_reflns_av_sigmaI/netI 0.0417
_diffrn_reflns_limit_h_max 7
_diffrn_reflns_limit_h_min -4
_diffrn_reflns_limit_k_max 8
_diffrn_reflns_limit_k_min -8
_diffrn_reflns_limit_l_max 9
_diffrn_reflns_limit_l_min -10
_diffrn_reflns_number 3098
_diffrn_reflns_theta_full 25.25
_diffrn_reflns_theta_max 25.25
_diffrn_reflns_theta_min 2.44
_diffrn_standards_decay_% <0.01
_exptl_absorpt_coefficient_mu 13.113
_exptl_absorpt_correction_T_max 0.400
_exptl_absorpt_correction_T_min 0.051
_exptl_absorpt_correction_type multi-scan
_exptl_absorpt_process_details 'SADABS: SAINT+, 2001'
_exptl_crystal_colour green
_exptl_crystal_density_diffrn 2.590
_exptl_crystal_density_method 'not measured'
_exptl_crystal_description needle
_exptl_crystal_F_000 251
_exptl_crystal_size_max 0.34
_exptl_crystal_size_mid 0.21
_exptl_crystal_size_min 0.07
_refine_diff_density_max 1.550
_refine_diff_density_min -1.306
_refine_diff_density_rms 0.219
_refine_ls_extinction_method none
_refine_ls_goodness_of_fit_ref 1.064
_refine_ls_hydrogen_treatment constr
_refine_ls_matrix_type full
_refine_ls_number_parameters 79
_refine_ls_number_reflns 1250
_refine_ls_number_restraints 0
_refine_ls_restrained_S_all 1.064
_refine_ls_R_factor_all 0.0362
_refine_ls_R_factor_gt 0.0346
_refine_ls_shift/su_max 0.000
_refine_ls_shift/su_mean 0.000
_refine_ls_structure_factor_coef Fsqd
_refine_ls_weighting_details 'calc w=1/[\s^2^(Fo^2^)+(0.0644P)^2^] where P=(Fo^2^+2Fc^2^)/3'
_refine_ls_weighting_scheme calc
_refine_ls_wR_factor_gt 0.0915
_refine_ls_wR_factor_ref 0.0926
_reflns_number_gt 1172
_reflns_number_total 1250
_reflns_threshold_expression >2sigma(I)
_cod_data_source_file cg060154bsup2.cif
_cod_data_source_block bt581
_cod_depositor_comments
;
The following automatic conversions were performed:

'_symmetry_cell_setting' value 'Triclinic' changed to 'triclinic'
according to /home/saulius/struct/CIF-dictionaries/cif_core.dic
dictionary named 'cif_core.dic' version 2.4.2 from 2011-04-26.

Automatic conversion script
Id: cif_fix_values 1891 2012-01-12 08:04:46Z andrius 
;
_cod_original_sg_symbol_H-M P-1
_cod_database_code 4508749

loop_
_symmetry_equiv_pos_as_xyz
'x, y, z'
'-x, -y, -z'

loop_
_atom_site_label
_atom_site_type_symbol
_atom_site_fract_x
_atom_site_fract_y
_atom_site_fract_z
_atom_site_U_iso_or_equiv
_atom_site_adp_type
_atom_site_occupancy
_atom_site_symmetry_multiplicity
_atom_site_calc_flag
_atom_site_refinement_flags
Cu Cu 0.0000 0.0000 0.0000 0.0098(2) Uani 1 2 d S
Br1 Br 0.07383(7) -0.27552(6) -0.15423(5) 0.01321(19) Uani 1 1 d .
Br2 Br -0.38414(7) -0.04456(6) -0.27826(5) 0.01446(19) Uani 1 1 d .
N1 N 0.1019(6) 0.1541(5) -0.1637(4) 0.0117(8) Uani 1 1 d .
C2 C -0.0646(8) 0.1309(6) -0.2856(5) 0.0123(9) Uani 1 1 d .
C3 C -0.0165(8) 0.2267(7) -0.4095(5) 0.0168(10) Uani 1 1 d .
H3A H -0.1405 0.2056 -0.4949 0.020 Uiso 1 1 calc R
C4 C 0.2218(8) 0.3551(6) -0.4028(6) 0.0178(10) Uani 1 1 d .
H4A H 0.2641 0.4243 -0.4850 0.021 Uiso 1 1 calc R
C5 C 0.3986(9) 0.3828(7) -0.2763(6) 0.0167(10) Uani 1 1 d .
H5A H 0.5620 0.4713 -0.2703 0.020 Uiso 1 1 calc R
C6 C 0.3318(8) 0.2786(7) -0.1590(5) 0.0138(9) Uani 1 1 d .
H6A H 0.4521 0.2957 -0.0726 0.017 Uiso 1 1 calc R

loop_
_atom_site_aniso_label
_atom_site_aniso_U_11
_atom_site_aniso_U_22
_atom_site_aniso_U_33
_atom_site_aniso_U_23
_atom_site_aniso_U_13
_atom_site_aniso_U_12
Cu 0.0145(4) 0.0093(4) 0.0041(4) 0.0005(3) 0.0025(3) 0.0037(3)
Br1 0.0196(3) 0.0105(3) 0.0084(3) -0.00027(19) 0.00457(19) 0.0055(2)
Br2 0.0145(3) 0.0145(3) 0.0112(3) 0.0019(2) 0.00101(19) 0.0032(2)
N1 0.0177(19) 0.0085(19) 0.0077(18) -0.0005(15) 0.0047(14) 0.0047(15)
C2 0.017(2) 0.008(2) 0.011(2) -0.0005(17) 0.0055(17) 0.0055(17)
C3 0.022(2) 0.017(2) 0.010(2) 0.0018(18) 0.0000(18) 0.0076(19)
C4 0.033(3) 0.008(2) 0.016(2) 0.0051(19) 0.0120(19) 0.010(2)
C5 0.022(2) 0.009(2) 0.015(2) -0.0017(18) 0.0091(18) 0.0024(18)
C6 0.017(2) 0.013(2) 0.010(2) -0.0006(18) 0.0014(17) 0.0063(18)

loop_
_atom_type_symbol
_atom_type_description
_atom_type_scat_dispersion_real
_atom_type_scat_dispersion_imag
_atom_type_scat_source
C C 0.0033 0.0016 'International Tables Vol C Tables 4.2.6.8 and 6.1.1.4'
H H 0.0000 0.0000 'International Tables Vol C Tables 4.2.6.8 and 6.1.1.4'
N N 0.0061 0.0033 'International Tables Vol C Tables 4.2.6.8 and 6.1.1.4'
Cu Cu 0.3201 1.2651 'International Tables Vol C Tables 4.2.6.8 and 6.1.1.4'
Br Br -0.2901 2.4595 'International Tables Vol C Tables 4.2.6.8 and 6.1.1.4'

loop_
_geom_angle_atom_site_label_1
_geom_angle_atom_site_label_2
_geom_angle_atom_site_label_3
_geom_angle
_geom_angle_site_symmetry_1
_geom_angle_site_symmetry_3
N1 Cu N1 180.0 . 2
N1 Cu Br1 89.90(10) . .
N1 Cu Br1 90.10(10) 2 .
N1 Cu Br1 90.10(10) . 2
N1 Cu Br1 89.90(10) 2 2
Br1 Cu Br1 180.0 . 2
C2 N1 C6 118.4(3) . .
C2 N1 Cu 118.5(3) . .
C6 N1 Cu 123.1(3) . .
N1 C2 C3 124.2(4) . .
N1 C2 Br2 114.9(3) . .
C3 C2 Br2 120.9(3) . .
C2 C3 C4 116.7(4) . .
C2 C3 H3A 121.7 . .
C4 C3 H3A 121.7 . .
C3 C4 C5 120.2(4) . .
C3 C4 H4A 119.9 . .
C5 C4 H4A 119.9 . .
C6 C5 C4 118.6(4) . .
C6 C5 H5A 120.7 . .
C4 C5 H5A 120.7 . .
N1 C6 C5 121.9(4) . .
N1 C6 H6A 119.1 . .
C5 C6 H6A 119.1 . .

loop_
_geom_bond_atom_site_label_1
_geom_bond_atom_site_label_2
_geom_bond_distance
_geom_bond_site_symmetry_2
Cu N1 1.978(3) .
Cu N1 1.978(3) 2
Cu Br1 2.4215(8) .
Cu Br1 2.4216(8) 2
Br2 C2 1.897(4) .
N1 C2 1.330(6) .
N1 C6 1.342(6) .
C2 C3 1.385(6) .
C3 C4 1.386(6) .
C3 H3A 0.9500 .
C4 C5 1.388(7) .
C4 H4A 0.9500 .
C5 C6 1.384(7) .
C5 H5A 0.9500 .
C6 H6A 0.9500 .

loop_
_geom_hbond_atom_site_label_D
_geom_hbond_atom_site_label_H
_geom_hbond_atom_site_label_A
_geom_hbond_distance_DH
_geom_hbond_distance_HA
_geom_hbond_distance_DA
_geom_hbond_angle_DHA
_geom_hbond_site_symmetry_A
C5 H5A Br1 0.95 2.91 3.832(5) 162.6 1_665
C3 H3A Br2 0.95 3.01 3.935(5) 163.5 2_454

loop_
_geom_torsion_atom_site_label_1
_geom_torsion_atom_site_label_2
_geom_torsion_atom_site_label_3
_geom_torsion_atom_site_label_4
_geom_torsion
_geom_torsion_site_symmetry_1
Br1 Cu N1 C2 89.5(3) .
Br1 Cu N1 C2 -90.5(3) 2
Br1 Cu N1 C6 -89.4(3) .
Br1 Cu N1 C6 90.6(3) 2
C6 N1 C2 C3 0.2(6) .
Cu N1 C2 C3 -178.7(3) .
C6 N1 C2 Br2 -178.9(3) .
Cu N1 C2 Br2 2.1(4) .
N1 C2 C3 C4 -0.3(7) .
Br2 C2 C3 C4 178.8(3) .
C2 C3 C4 C5 -0.1(6) .
C3 C4 C5 C6 0.5(7) .
C2 N1 C6 C5 0.3(6) .
Cu N1 C6 C5 179.2(3) .
C4 C5 C6 N1 -0.6(7) .
